data_2021710
loop_
_publ_author_name
'Truscott, James Charles'
'Conradie, Jeanet'
'Swart, Hendrik C.'
'Duvenhage, Mart-Marie'
'Visser, Hendrik Gideon'

_publ_section_title
;
 Synthesis, crystal structures, photoluminescence, electrochemistry and
 DFT study of aluminium(III) and gallium(III) complexes containing a novel
 tetradentate Schiff base ligand
;
_journal_coeditor_code QF3029
_journal_issue 8
_journal_name_full 'Acta Crystallographica Section C'
_journal_page_first
;
;
_journal_paper_doi 10.1107/S2053229619008805
_journal_volume 75
_journal_year 2019
_chemical_formula_iupac '[Al (C22 H18 N2 O4) (H2 O1)2] NO3, C2 H6 O'
_chemical_formula_moiety 'C22 H22 Al N2 O6 +, N O3 -, C2 H6 O'
_chemical_formula_sum 'C24 H28 Al N3 O10'
_chemical_formula_weight 545.47
_chemical_name_systematic
;Diaqua(6,6'-{(1<i>E</i>,1'<i>E</i>)-[1,2-phenylenebis(azanylylidene)]bis(methanylylidene)}bis(2-methoxyphenolato)-\k^4^<i>O</i>^1^,<i>N</i>,<i>N</i>',<i>O</i>^1'^)aluminium(III) nitrate
ethanol monosolvate
;
_space_group_crystal_system triclinic
_space_group_IT_number 2
_space_group_name_Hall '-P 1'
_space_group_name_H-M_alt 'P -1'
_symmetry_space_group_name_Hall '-P 1'
_symmetry_space_group_name_H-M 'P -1'
_atom_sites_solution_hydrogens mixed
_audit_creation_method SHELXL-2013
_cell_angle_alpha 87.899(5)
_cell_angle_beta 79.578(5)
_cell_angle_gamma 66.635(5)
_cell_formula_units_Z 4
_cell_length_a 12.413(5)
_cell_length_b 13.394(5)
_cell_length_c 16.368(5)
_cell_measurement_reflns_used 9867
_cell_measurement_temperature 100(2)
_cell_measurement_theta_max 0.982
_cell_measurement_theta_min 0.956
_cell_volume 2455.1(15)
_computing_cell_refinement
;
SAINT (Bruker, 2010)
;
_computing_data_collection
;
APEX2 (Bruker, 2010)
;
_computing_data_reduction
;
SAINT (Bruker, 2010)
;
_computing_molecular_graphics
;
SHELXTL (Bruker, 2010)
;
_computing_publication_material
;
SHELXL2013 (Sheldrick, 2015)
;
_computing_structure_refinement
;
SHELXL2013 (Sheldrick, 2015)
;
_computing_structure_solution
;
SHELXS97 (Sheldrick, 2008)
;
_diffrn_ambient_temperature 100(2)
_diffrn_measured_fraction_theta_full 0.994
_diffrn_measured_fraction_theta_max 0.996
_diffrn_measurement_device_type 'Bruker APEXII CCD'
_diffrn_measurement_method '\f and \w scans'
_diffrn_radiation_type MoK\a
_diffrn_radiation_wavelength 0.71069
_diffrn_reflns_av_R_equivalents 0.0621
_diffrn_reflns_av_unetI/netI 0.0668
_diffrn_reflns_limit_h_max 12
_diffrn_reflns_limit_h_min -16
_diffrn_reflns_limit_k_max 17
_diffrn_reflns_limit_k_min -17
_diffrn_reflns_limit_l_max 21
_diffrn_reflns_limit_l_min -21
_diffrn_reflns_number 64029
_diffrn_reflns_theta_full 25.240
_diffrn_reflns_theta_max 28.000
_diffrn_reflns_theta_min 1.657
_exptl_absorpt_coefficient_mu 0.148
_exptl_absorpt_correction_type none
_exptl_crystal_colour yellow
_exptl_crystal_density_diffrn 1.476
_exptl_crystal_description cuboid
_exptl_crystal_F_000 1144
_exptl_crystal_size_max 0.301
_exptl_crystal_size_mid 0.265
_exptl_crystal_size_min 0.125
_refine_diff_density_max 0.799
_refine_diff_density_min -0.765
_refine_ls_extinction_method none
_refine_ls_goodness_of_fit_ref 1.019
_refine_ls_hydrogen_treatment mixed
_refine_ls_matrix_type full
_refine_ls_number_parameters 718
_refine_ls_number_reflns 11817
_refine_ls_number_restraints 19
_refine_ls_restrained_S_all 1.112
_refine_ls_R_factor_all 0.1089
_refine_ls_R_factor_gt 0.0562
_refine_ls_shift/su_max 0.000
_refine_ls_shift/su_mean 0.000
_refine_ls_structure_factor_coef Fsqd
_refine_ls_weighting_details 'w=1/[\s^2^(Fo^2^)+(0.0684P)^2^+2.3877P] where P=(Fo^2^+2Fc^2^)/3'
_refine_ls_weighting_scheme calc
_refine_ls_wR_factor_gt 0.1316
_refine_ls_wR_factor_ref 0.1627
_reflns_number_gt 7331
_reflns_number_total 11817
_reflns_threshold_expression 'I > 2\s(I)'
_cod_data_source_file qf3029sup1.cif
_cod_data_source_block shelx
_cod_database_code 2021710
_shelx_space_group_comment
;
The symmetry employed for this shelxl refinement is uniquely defined
by the following loop, which should always be used as a source of
symmetry information in preference to the above space-group names.
They are only intended as comments.
;
_shelxl_version_number .2013

loop_
_space_group_symop_operation_xyz
'x, y, z'
'-x, -y, -z'

loop_
_atom_site_type_symbol
_atom_site_label
_atom_site_fract_x
_atom_site_fract_y
_atom_site_fract_z
_atom_site_U_iso_or_equiv
_atom_site_adp_type
_atom_site_calc_flag
_atom_site_occupancy
_atom_site_disorder_assembly
_atom_site_disorder_group
C C1 0.5080(2) 0.3196(2) 0.35492(16) 0.0242(6) Uani d 1 . .
C C5A 0.9140(2) 0.1954(2) 0.08411(17) 0.0224(6) Uani d 1 . .
C C1T 0.0336(4) 0.2269(4) 0.5388(3) 0.0752(14) Uani d 1 . .
H H1T1 0.1042 0.1691 0.5528 0.090 Uiso calc 1 . .
H H1T2 0.0057 0.1971 0.4979 0.090 Uiso calc 1 . .
C C4A 0.8417(3) 0.1404(2) 0.07802(19) 0.0297(6) Uani d 1 . .
H H4A 0.8370 0.1180 0.0262 0.036 Uiso calc 1 . .
C C2 0.5570(3) 0.3951(2) 0.32735(18) 0.0309(7) Uani d 1 . .
H H2 0.5862 0.4250 0.3640 0.037 Uiso calc 1 . .
C C2T -0.0622(4) 0.2631(4) 0.6162(3) 0.0695(12) Uani d 1 . .
H H2TA -0.0398 0.3009 0.6544 0.104 Uiso calc 1 . .
H H2TB -0.0709 0.2005 0.6420 0.104 Uiso calc 1 . .
H H2TC -0.1366 0.3107 0.6013 0.104 Uiso calc 1 . .
C C3 0.5619(3) 0.4253(2) 0.24553(19) 0.0345(7) Uani d 1 . .
H H3 0.5935 0.4763 0.2276 0.041 Uiso calc 1 . .
C C3A 0.7767(3) 0.1189(2) 0.1491(2) 0.0351(7) Uani d 1 . .
H H3A 0.7283 0.0818 0.1451 0.042 Uiso calc 1 . .
C C4 0.5199(3) 0.3800(2) 0.18989(18) 0.0343(7) Uani d 1 . .
H H4 0.5256 0.3993 0.1346 0.041 Uiso calc 1 . .
C C2A 0.7835(3) 0.1526(2) 0.2262(2) 0.0349(7) Uani d 1 . .
H H2A 0.7404 0.1369 0.2738 0.042 Uiso calc 1 . .
C C1A 0.8534(3) 0.2090(2) 0.23351(18) 0.0282(6) Uani d 1 . .
H H1A 0.8564 0.2322 0.2856 0.034 Uiso calc 1 . .
C C5 0.4696(3) 0.3064(2) 0.21672(18) 0.0319(7) Uani d 1 . .
H H5 0.4420 0.2758 0.1794 0.038 Uiso calc 1 . .
C C20A 0.9197(2) 0.2309(2) 0.16182(17) 0.0226(6) Uani d 1 . .
C C6 0.4603(2) 0.2781(2) 0.29950(17) 0.0255(6) Uani d 1 . .
C C7 0.3410(3) 0.1778(2) 0.29453(17) 0.0265(6) Uani d 1 . .
H H7 0.3340 0.2031 0.2413 0.032 Uiso calc 1 . .
C C19A 1.0190(2) 0.3174(2) 0.22613(16) 0.0228(6) Uani d 1 . .
H H19A 0.9933 0.2917 0.2762 0.027 Uiso calc 1 . .
C C18A 1.0854(2) 0.3842(2) 0.22816(16) 0.0223(6) Uani d 1 . .
C C8 0.2809(2) 0.1087(2) 0.32543(17) 0.0243(6) Uani d 1 . .
C C17A 1.1076(3) 0.4048(2) 0.30642(18) 0.0320(7) Uani d 1 . .
H H17A 1.0837 0.3719 0.3531 0.038 Uiso calc 1 . .
C C9 0.2189(3) 0.0800(2) 0.27187(18) 0.0280(6) Uani d 1 . .
H H9 0.2180 0.1070 0.2187 0.034 Uiso calc 1 . .
C C16A 1.1634(3) 0.4719(3) 0.31399(19) 0.0375(7) Uani d 1 . .
H H16A 1.1795 0.4831 0.3654 0.045 Uiso calc 1 . .
C C10 0.1608(3) 0.0138(2) 0.29680(19) 0.0319(7) Uani d 1 . .
H H10 0.1201 -0.0039 0.2611 0.038 Uiso calc 1 . .
C C11 0.1625(3) -0.0279(2) 0.37686(18) 0.0304(6) Uani d 1 . .
H H11 0.1226 -0.0730 0.3941 0.036 Uiso calc 1 . .
C C15A 1.1970(3) 0.5246(2) 0.24454(18) 0.0312(7) Uani d 1 . .
H H15A 1.2340 0.5716 0.2503 0.037 Uiso calc 1 . .
C C14A 1.1755(2) 0.5069(2) 0.16792(16) 0.0232(6) Uani d 1 . .
C C12 0.2228(2) -0.0021(2) 0.42984(17) 0.0264(6) Uani d 1 . .
C C13A 1.1224(2) 0.4335(2) 0.15751(15) 0.0189(5) Uani d 1 . .
C C13 0.2825(2) 0.0675(2) 0.40557(16) 0.0226(6) Uani d 1 . .
C C14 0.4968(2) 0.1922(2) 0.60431(16) 0.0224(6) Uani d 1 . .
C C12A 1.1073(2) 0.2922(2) -0.13148(16) 0.0206(5) Uani d 1 . .
C C11A 1.1604(2) 0.3190(2) -0.20851(16) 0.0230(6) Uani d 1 . .
C C15 0.5028(2) 0.1578(2) 0.68710(16) 0.0227(6) Uani d 1 . .
C C10A 1.1856(3) 0.2562(2) -0.27980(18) 0.0341(7) Uani d 1 . .
H H10A 1.2233 0.2734 -0.3294 0.041 Uiso calc 1 . .
C C16 0.5523(3) 0.1992(2) 0.73854(17) 0.0276(6) Uani d 1 . .
H H16 0.5559 0.1753 0.7924 0.033 Uiso calc 1 . .
C C9A 1.1544(3) 0.1664(3) -0.2774(2) 0.0429(8) Uani d 1 . .
H H9A 1.1738 0.1227 -0.3251 0.051 Uiso calc 1 . .
C C17 0.5973(3) 0.2776(2) 0.70969(18) 0.0307(6) Uani d 1 . .
H H17 0.6306 0.3057 0.7446 0.037 Uiso calc 1 . .
C C8A 1.0957(3) 0.1423(2) -0.20543(19) 0.0370(7) Uani d 1 . .
H H8A 1.0715 0.0848 -0.2053 0.044 Uiso calc 1 . .
C C18 0.5923(3) 0.3129(2) 0.63031(17) 0.0279(6) Uani d 1 . .
H H18 0.6225 0.3648 0.6118 0.034 Uiso calc 1 . .
C C7A 1.0715(2) 0.2045(2) -0.13123(17) 0.0254(6) Uani d 1 . .
C C19 0.5422(2) 0.2716(2) 0.57628(16) 0.0229(6) Uani d 1 . .
C C6A 1.0075(2) 0.1765(2) -0.05780(17) 0.0236(6) Uani d 1 . .
H H6A 0.9814 0.1212 -0.0630 0.028 Uiso calc 1 . .
C C20 0.5427(2) 0.3105(2) 0.49339(17) 0.0242(6) Uani d 1 . .
H H20 0.5748 0.3623 0.4796 0.029 Uiso calc 1 . .
C C021 1.2292(3) 0.4467(2) -0.28041(17) 0.0296(6) Uani d 1 . .
H H02A 1.3074 0.3945 -0.3033 0.044 Uiso calc 1 . .
H H02B 1.2332 0.5154 -0.2708 0.044 Uiso calc 1 . .
H H02C 1.1764 0.4554 -0.3188 0.044 Uiso calc 1 . .
C C21 0.1731(3) -0.1105(3) 0.5381(2) 0.0380(7) Uani d 1 . .
H H21A 0.0886 -0.0724 0.5411 0.057 Uiso calc 1 . .
H H21B 0.1892 -0.1341 0.5923 0.057 Uiso calc 1 . .
H H21C 0.2023 -0.1726 0.5004 0.057 Uiso calc 1 . .
C C22 0.4375(3) 0.0573(3) 0.79402(17) 0.0331(7) Uani d 1 . .
H H22A 0.5126 0.0259 0.8127 0.050 Uiso calc 1 . .
H H22B 0.3993 0.0069 0.8015 0.050 Uiso calc 1 . .
H H22C 0.3874 0.1235 0.8257 0.050 Uiso calc 1 . .
C C022 1.2547(3) 0.6319(2) 0.10115(19) 0.0314(7) Uani d 1 . .
H H02D 1.2020 0.6898 0.1403 0.047 Uiso calc 1 . .
H H02E 1.2669 0.6611 0.0475 0.047 Uiso calc 1 . .
H H02F 1.3299 0.5966 0.1192 0.047 Uiso calc 1 . .
N N01 0.99260(19) 0.29061(16) 0.15943(13) 0.0201(5) Uani d 1 . .
N N02 0.98374(19) 0.22294(16) 0.01499(13) 0.0201(5) Uani d 1 . .
N N03 0.5016(2) 0.27866(17) 0.43608(13) 0.0225(5) Uani d 1 . .
N N04 0.4048(2) 0.20796(17) 0.33505(14) 0.0242(5) Uani d 1 . .
N N07 1.2872(2) -0.06382(18) 0.07667(15) 0.0290(5) Uani d 1 . .
N N08 0.7856(2) 0.43557(19) 0.45715(14) 0.0286(5) Uani d 1 . .
O O1 1.09202(16) 0.35187(13) -0.06456(11) 0.0204(4) Uani d 1 . .
O O1A 0.0628(2) 0.3039(3) 0.5058(2) 0.0765(9) Uani d 1 . .
H H1AA 0.0025 0.3565 0.4995 0.115 Uiso calc 1 . .
O O2 1.10899(16) 0.41676(14) 0.08147(10) 0.0203(4) Uani d 1 . .
O O3 1.20306(17) 0.55492(14) 0.09594(11) 0.0249(4) Uani d 1 . .
O O4 1.18555(16) 0.40955(14) -0.20349(11) 0.0238(4) Uani d 1 . .
O O5 1.20062(17) 0.20279(15) 0.04417(13) 0.0256(4) Uani d 1 . .
O O6 0.89451(16) 0.44340(14) 0.05168(11) 0.0199(4) Uani d 1 . .
O O7 0.33834(17) 0.08916(14) 0.46022(11) 0.0245(4) Uani d 1 . .
O O8 0.44928(17) 0.14838(14) 0.55821(11) 0.0248(4) Uani d 1 . .
O O9 0.45715(17) 0.08044(15) 0.70789(11) 0.0259(4) Uani d 1 . .
O O10 0.23163(18) -0.03909(15) 0.50890(12) 0.0295(4) Uani d 1 . .
O O11 0.2739(2) 0.30139(17) 0.48967(13) 0.0324(5) Uani d 1 . .
O O12 0.57291(18) 0.05570(15) 0.40929(12) 0.0251(4) Uani d 1 . .
O O13 0.6790(2) 0.49714(18) 0.47098(16) 0.0496(6) Uani d 1 . .
O O14 0.8200(2) 0.34409(16) 0.42420(13) 0.0372(5) Uani d 1 . .
O O15 0.8595(2) 0.4692(2) 0.47657(15) 0.0478(6) Uani d 1 . .
O O16 1.18516(17) 0.01059(15) 0.07687(13) 0.0325(5) Uani d 1 . .
O O18 1.2986(2) -0.15766(16) 0.09207(15) 0.0413(6) Uani d 1 . .
Al Al1 1.05248(7) 0.32514(6) 0.04415(5) 0.01802(17) Uani d 1 . .
Al Al2 0.41964(7) 0.17640(6) 0.45372(5) 0.02215(19) Uani d 1 . .
C C4R 1.4110(4) 0.3722(3) -0.0676(2) 0.0651(12) Uani d 1 . .
H H4R1 1.4261 0.4338 -0.0534 0.098 Uiso calc 1 A 1
H H4R2 1.3324 0.3968 -0.0806 0.098 Uiso calc 1 A 1
H H4R3 1.4689 0.3330 -0.1149 0.098 Uiso calc 1 A 1
O O4T 1.4043(5) 0.2113(3) -0.0212(3) 0.0478(6) Uani d 0.5 B 1
H H4T 1.4649 0.1696 -0.0512 0.072 Uiso calc 0.5 B 1
C C4T 1.4190(11) 0.3067(5) -0.0030(6) 0.0478(6) Uani d 0.5 B 1
H H4T1 1.3585 0.3460 0.0440 0.057 Uiso calc 0.5 B 1
H H4T2 1.4964 0.2868 0.0127 0.057 Uiso calc 0.5 B 1
O O4U 1.4144(5) 0.2145(3) 0.0158(3) 0.0496(6) Uani d 0.5 B 2
H H4U 1.4471 0.1796 -0.0283 0.074 Uiso calc 0.5 B 2
C C4U 1.4270(10) 0.3121(6) 0.0117(6) 0.0496(6) Uani d 0.5 B 2
H H4U1 1.5061 0.2989 0.0219 0.059 Uiso calc 0.5 B 2
H H4U2 1.3700 0.3598 0.0568 0.059 Uiso calc 0.5 B 2
O O17 1.37647(19) -0.04004(17) 0.06044(16) 0.0444(6) Uani d 1 . .
H H52 1.203(3) 0.1372(18) 0.049(2) 0.048(10) Uiso d 1 . .
H H51 1.269(2) 0.200(4) 0.021(3) 0.097(18) Uiso d 1 . .
H H61 0.879(3) 0.461(3) 0.0022(14) 0.056(12) Uiso d 1 . .
H H62 0.891(3) 0.500(2) 0.077(2) 0.049(11) Uiso d 1 . .
H H11B 0.205(2) 0.301(3) 0.494(2) 0.061(13) Uiso d 1 . .
H H11A 0.269(4) 0.364(2) 0.496(3) 0.071(14) Uiso d 1 . .
H H12B 0.563(3) 0.003(2) 0.389(2) 0.045(10) Uiso d 1 . .
H H12A 0.620(3) 0.028(3) 0.443(2) 0.081(15) Uiso d 1 . .

loop_
_atom_site_aniso_label
_atom_site_aniso_U_11
_atom_site_aniso_U_22
_atom_site_aniso_U_33
_atom_site_aniso_U_12
_atom_site_aniso_U_13
_atom_site_aniso_U_23
C1 0.0277(14) 0.0180(13) 0.0214(14) -0.0039(11) -0.0039(11) 0.0037(10)
C5A 0.0218(13) 0.0152(12) 0.0275(14) -0.0058(10) -0.0028(11) 0.0080(10)
C1T 0.057(3) 0.085(3) 0.057(3) 0.001(3) -0.009(2) -0.007(3)
C4A 0.0304(16) 0.0283(15) 0.0336(16) -0.0148(13) -0.0068(12) 0.0061(12)
C2 0.0418(18) 0.0234(14) 0.0290(15) -0.0134(13) -0.0101(13) 0.0061(12)
C2T 0.065(3) 0.061(3) 0.075(3) -0.020(2) -0.006(2) 0.003(2)
C3 0.0456(19) 0.0253(15) 0.0347(17) -0.0170(14) -0.0075(14) 0.0119(13)
C3A 0.0359(17) 0.0332(16) 0.0422(18) -0.0223(14) -0.0028(14) 0.0085(14)
C4 0.0455(19) 0.0335(16) 0.0252(15) -0.0163(14) -0.0107(13) 0.0143(13)
C2A 0.0341(17) 0.0338(16) 0.0363(17) -0.0180(14) 0.0033(13) 0.0104(13)
C1A 0.0313(16) 0.0252(14) 0.0271(15) -0.0125(12) -0.0011(12) 0.0086(12)
C5 0.0401(17) 0.0335(16) 0.0250(15) -0.0161(14) -0.0110(13) 0.0091(12)
C20A 0.0211(13) 0.0165(12) 0.0266(14) -0.0048(10) -0.0030(11) 0.0084(11)
C6 0.0301(15) 0.0207(13) 0.0232(14) -0.0075(11) -0.0056(11) 0.0063(11)
C7 0.0319(15) 0.0221(13) 0.0203(14) -0.0049(12) -0.0068(11) 0.0060(11)
C19A 0.0203(13) 0.0210(13) 0.0200(13) -0.0019(11) -0.0023(10) 0.0086(10)
C18A 0.0242(14) 0.0213(13) 0.0185(13) -0.0056(11) -0.0059(10) 0.0055(10)
C8 0.0256(14) 0.0208(13) 0.0224(14) -0.0046(11) -0.0050(11) 0.0014(11)
C17A 0.0365(17) 0.0397(17) 0.0225(15) -0.0173(14) -0.0087(12) 0.0107(13)
C9 0.0314(16) 0.0261(14) 0.0238(14) -0.0067(12) -0.0094(12) 0.0026(11)
C16A 0.0474(19) 0.0491(19) 0.0236(15) -0.0240(16) -0.0143(14) 0.0062(14)
C10 0.0317(16) 0.0328(16) 0.0325(16) -0.0114(13) -0.0125(13) 0.0018(13)
C11 0.0281(15) 0.0285(15) 0.0339(16) -0.0114(12) -0.0040(12) 0.0022(12)
C15A 0.0342(16) 0.0380(17) 0.0287(16) -0.0192(14) -0.0121(13) 0.0024(13)
C14A 0.0200(13) 0.0227(13) 0.0239(14) -0.0053(11) -0.0043(11) 0.0035(11)
C12 0.0283(15) 0.0221(13) 0.0235(14) -0.0055(12) -0.0030(11) 0.0023(11)
C13A 0.0162(12) 0.0159(12) 0.0200(13) -0.0011(10) -0.0047(10) 0.0026(10)
C13 0.0228(14) 0.0187(13) 0.0220(14) -0.0033(11) -0.0050(11) 0.0008(10)
C14 0.0231(14) 0.0173(12) 0.0203(13) -0.0017(11) -0.0026(10) -0.0024(10)
C12A 0.0189(13) 0.0167(12) 0.0206(13) -0.0014(10) -0.0034(10) 0.0018(10)
C11A 0.0236(14) 0.0193(13) 0.0232(14) -0.0059(11) -0.0040(11) 0.0036(11)
C15 0.0252(14) 0.0177(12) 0.0196(13) -0.0035(11) -0.0021(11) 0.0000(10)
C10A 0.0394(18) 0.0361(17) 0.0220(15) -0.0144(14) 0.0055(13) -0.0032(12)
C16 0.0302(15) 0.0302(15) 0.0192(14) -0.0085(12) -0.0047(11) -0.0008(11)
C9A 0.063(2) 0.0401(18) 0.0267(16) -0.0267(17) 0.0068(15) -0.0143(14)
C17 0.0367(17) 0.0340(16) 0.0249(15) -0.0166(13) -0.0075(12) -0.0011(12)
C8A 0.051(2) 0.0291(16) 0.0327(17) -0.0210(15) 0.0010(14) -0.0082(13)
C18 0.0316(16) 0.0280(14) 0.0250(15) -0.0136(12) -0.0027(12) 0.0006(12)
C7A 0.0295(15) 0.0187(13) 0.0252(14) -0.0080(11) -0.0021(11) 0.0012(11)
C19 0.0227(14) 0.0188(13) 0.0224(14) -0.0042(11) -0.0016(11) -0.0005(10)
C6A 0.0268(14) 0.0149(12) 0.0271(15) -0.0066(11) -0.0041(11) 0.0029(11)
C20 0.0231(14) 0.0186(13) 0.0260(14) -0.0041(11) -0.0022(11) 0.0009(11)
C021 0.0285(15) 0.0305(15) 0.0244(15) -0.0102(12) 0.0033(11) 0.0082(12)
C21 0.0372(18) 0.0424(18) 0.0384(18) -0.0217(15) -0.0055(14) 0.0159(15)
C22 0.0419(18) 0.0403(17) 0.0208(14) -0.0205(15) -0.0063(13) 0.0084(13)
C022 0.0359(17) 0.0281(15) 0.0387(17) -0.0190(13) -0.0145(13) 0.0076(13)
N01 0.0203(11) 0.0157(10) 0.0215(11) -0.0047(9) -0.0038(9) 0.0078(9)
N02 0.0206(11) 0.0158(10) 0.0219(11) -0.0055(9) -0.0037(9) 0.0055(9)
N03 0.0255(12) 0.0188(11) 0.0177(11) -0.0036(9) -0.0033(9) 0.0038(9)
N04 0.0294(13) 0.0185(11) 0.0226(12) -0.0069(10) -0.0065(10) 0.0045(9)
N07 0.0304(13) 0.0187(12) 0.0391(14) -0.0074(10) -0.0150(11) 0.0034(10)
N08 0.0384(15) 0.0236(12) 0.0237(12) -0.0130(11) -0.0049(10) 0.0067(10)
O1 0.0237(9) 0.0173(9) 0.0188(9) -0.0069(7) -0.0034(7) 0.0028(7)
O1A 0.0380(16) 0.099(3) 0.084(2) -0.0208(16) -0.0100(15) 0.024(2)
O2 0.0246(10) 0.0196(9) 0.0167(9) -0.0086(8) -0.0054(7) 0.0059(7)
O3 0.0308(11) 0.0233(9) 0.0254(10) -0.0155(8) -0.0068(8) 0.0058(8)
O4 0.0267(10) 0.0231(9) 0.0206(10) -0.0103(8) -0.0013(8) 0.0059(7)
O5 0.0206(10) 0.0169(9) 0.0363(11) -0.0057(8) -0.0033(8) 0.0077(8)
O6 0.0209(9) 0.0172(9) 0.0189(10) -0.0052(7) -0.0030(7) 0.0040(8)
O7 0.0310(10) 0.0226(9) 0.0201(10) -0.0097(8) -0.0082(8) 0.0055(7)
O8 0.0340(11) 0.0217(9) 0.0194(9) -0.0107(8) -0.0078(8) 0.0024(7)
O9 0.0349(11) 0.0256(10) 0.0179(9) -0.0131(9) -0.0043(8) 0.0037(8)
O10 0.0362(11) 0.0295(10) 0.0247(10) -0.0154(9) -0.0061(8) 0.0084(8)
O11 0.0342(13) 0.0217(11) 0.0334(12) -0.0043(10) -0.0028(9) 0.0033(9)
O12 0.0319(11) 0.0190(10) 0.0229(10) -0.0078(8) -0.0066(9) 0.0017(8)
O13 0.0346(11) 0.0331(10) 0.0604(15) 0.0043(9) 0.0002(10) 0.0015(10)
O14 0.0487(14) 0.0199(10) 0.0402(13) -0.0102(9) -0.0085(10) -0.0024(9)
O15 0.0620(14) 0.0528(13) 0.0459(13) -0.0404(11) -0.0113(11) 0.0024(10)
O16 0.0244(11) 0.0204(10) 0.0500(13) -0.0040(8) -0.0126(9) 0.0052(9)
O18 0.0480(14) 0.0181(10) 0.0614(15) -0.0122(10) -0.0224(11) 0.0103(10)
Al1 0.0185(4) 0.0146(4) 0.0191(4) -0.0051(3) -0.0031(3) 0.0054(3)
Al2 0.0274(4) 0.0183(4) 0.0188(4) -0.0069(3) -0.0051(3) 0.0040(3)
C4R 0.052(2) 0.065(3) 0.045(2) 0.006(2) 0.0040(18) -0.0008(19)
O4T 0.0620(14) 0.0528(13) 0.0459(13) -0.0404(11) -0.0113(11) 0.0024(10)
C4T 0.0620(14) 0.0528(13) 0.0459(13) -0.0404(11) -0.0113(11) 0.0024(10)
O4U 0.0346(11) 0.0331(10) 0.0604(15) 0.0043(9) 0.0002(10) 0.0015(10)
C4U 0.0346(11) 0.0331(10) 0.0604(15) 0.0043(9) 0.0002(10) 0.0015(10)
O17 0.0264(12) 0.0281(11) 0.0793(18) -0.0105(9) -0.0118(11) 0.0024(11)

loop_
_atom_type_symbol
_atom_type_description
_atom_type_scat_dispersion_real
_atom_type_scat_dispersion_imag
_atom_type_scat_source
C C 0.0033 0.0016 'International Tables Vol C Tables 4.2.6.8 and 6.1.1.4'
H H 0.0000 0.0000 'International Tables Vol C Tables 4.2.6.8 and 6.1.1.4'
Al Al 0.0645 0.0514 'International Tables Vol C Tables 4.2.6.8 and 6.1.1.4'
N N 0.0061 0.0033 'International Tables Vol C Tables 4.2.6.8 and 6.1.1.4'
O O 0.0106 0.0060 'International Tables Vol C Tables 4.2.6.8 and 6.1.1.4'

loop_
_geom_angle_atom_site_label_1
_geom_angle_atom_site_label_2
_geom_angle_atom_site_label_3
_geom_angle
_geom_angle_publ_flag
C2 C1 C6 119.3(2) ?
C2 C1 N03 125.6(3) ?
C6 C1 N03 115.1(2) ?
C4A C5A C20A 120.2(2) ?
C4A C5A N02 124.6(3) ?
C20A C5A N02 115.1(2) ?
O1A C1T C2T 113.9(4) ?
O1A C1T H1T1 108.8 ?
C2T C1T H1T1 108.8 ?
O1A C1T H1T2 108.8 ?
C2T C1T H1T2 108.8 ?
H1T1 C1T H1T2 107.7 ?
C3A C4A C5A 119.9(3) ?
C3A C4A H4A 120.0 ?
C5A C4A H4A 120.0 ?
C3 C2 C1 119.9(3) ?
C3 C2 H2 120.0 ?
C1 C2 H2 120.0 ?
C1T C2T H2TA 109.5 ?
C1T C2T H2TB 109.5 ?
H2TA C2T H2TB 109.5 ?
C1T C2T H2TC 109.5 ?
H2TA C2T H2TC 109.5 ?
H2TB C2T H2TC 109.5 ?
C2 C3 C4 120.6(3) ?
C2 C3 H3 119.7 ?
C4 C3 H3 119.7 ?
C4A C3A C2A 120.0(3) ?
C4A C3A H3A 120.0 ?
C2A C3A H3A 120.0 ?
C5 C4 C3 120.0(3) ?
C5 C4 H4 120.0 ?
C3 C4 H4 120.0 ?
C1A C2A C3A 121.0(3) ?
C1A C2A H2A 119.5 ?
C3A C2A H2A 119.5 ?
C2A C1A C20A 119.3(3) ?
C2A C1A H1A 120.3 ?
C20A C1A H1A 120.3 ?
C4 C5 C6 120.0(3) ?
C4 C5 H5 120.0 ?
C6 C5 H5 120.0 ?
C5A C20A C1A 119.5(3) ?
C5A C20A N01 114.8(2) ?
C1A C20A N01 125.7(3) ?
C5 C6 C1 120.0(3) ?
C5 C6 N04 125.0(3) ?
C1 C6 N04 115.0(2) ?
N04 C7 C8 125.1(2) ?
N04 C7 H7 117.4 ?
C8 C7 H7 117.4 ?
N01 C19A C18A 124.6(2) ?
N01 C19A H19A 117.7 ?
C18A C19A H19A 117.7 ?
C13A C18A C17A 119.5(3) ?
C13A C18A C19A 123.0(2) ?
C17A C18A C19A 117.4(2) ?
C13 C8 C9 119.2(3) ?
C13 C8 C7 122.7(3) ?
C9 C8 C7 118.0(2) ?
C16A C17A C18A 120.8(3) ?
C16A C17A H17A 119.6 ?
C18A C17A H17A 119.6 ?
C10 C9 C8 121.2(3) ?
C10 C9 H9 119.4 ?
C8 C9 H9 119.4 ?
C17A C16A C15A 120.3(3) ?
C17A C16A H16A 119.9 ?
C15A C16A H16A 119.9 ?
C9 C10 C11 119.7(3) ?
C9 C10 H10 120.2 ?
C11 C10 H10 120.2 ?
C12 C11 C10 120.3(3) ?
C12 C11 H11 119.8 ?
C10 C11 H11 119.8 ?
C14A C15A C16A 120.2(3) ?
C14A C15A H15A 119.9 ?
C16A C15A H15A 119.9 ?
O3 C14A C15A 125.2(3) ?
O3 C14A C13A 114.0(2) ?
C15A C14A C13A 120.7(2) ?
C11 C12 O10 125.3(3) ?
C11 C12 C13 120.9(3) ?
O10 C12 C13 113.8(2) ?
O2 C13A C18A 124.0(2) ?
O2 C13A C14A 117.5(2) ?
C18A C13A C14A 118.4(2) ?
O7 C13 C8 123.8(2) ?
O7 C13 C12 117.5(2) ?
C8 C13 C12 118.6(2) ?
O8 C14 C19 123.9(2) ?
O8 C14 C15 118.0(2) ?
C19 C14 C15 118.2(2) ?
O1 C12A C7A 123.9(2) ?
O1 C12A C11A 118.2(2) ?
C7A C12A C11A 117.9(2) ?
O4 C11A C10A 125.1(2) ?
O4 C11A C12A 113.7(2) ?
C10A C11A C12A 121.2(3) ?
O9 C15 C16 125.2(2) ?
O9 C15 C14 113.5(2) ?
C16 C15 C14 121.2(3) ?
C11A C10A C9A 119.8(3) ?
C11A C10A H10A 120.1 ?
C9A C10A H10A 120.1 ?
C15 C16 C17 119.9(3) ?
C15 C16 H16 120.0 ?
C17 C16 H16 120.0 ?
C8A C9A C10A 120.6(3) ?
C8A C9A H9A 119.7 ?
C10A C9A H9A 119.7 ?
C18 C17 C16 120.3(3) ?
C18 C17 H17 119.8 ?
C16 C17 H17 119.8 ?
C9A C8A C7A 120.2(3) ?
C9A C8A H8A 119.9 ?
C7A C8A H8A 119.9 ?
C17 C18 C19 120.9(3) ?
C17 C18 H18 119.6 ?
C19 C18 H18 119.6 ?
C12A C7A C8A 120.0(2) ?
C12A C7A C6A 122.3(2) ?
C8A C7A C6A 117.7(3) ?
C18 C19 C14 119.5(2) ?
C18 C19 C20 117.7(2) ?
C14 C19 C20 122.8(2) ?
N02 C6A C7A 124.5(2) ?
N02 C6A H6A 117.8 ?
C7A C6A H6A 117.8 ?
N03 C20 C19 124.8(3) ?
N03 C20 H20 117.6 ?
C19 C20 H20 117.6 ?
O4 C021 H02A 109.5 ?
O4 C021 H02B 109.5 ?
H02A C021 H02B 109.5 ?
O4 C021 H02C 109.5 ?
H02A C021 H02C 109.5 ?
H02B C021 H02C 109.5 ?
O10 C21 H21A 109.5 ?
O10 C21 H21B 109.5 ?
H21A C21 H21B 109.5 ?
O10 C21 H21C 109.5 ?
H21A C21 H21C 109.5 ?
H21B C21 H21C 109.5 ?
O9 C22 H22A 109.5 ?
O9 C22 H22B 109.5 ?
H22A C22 H22B 109.5 ?
O9 C22 H22C 109.5 ?
H22A C22 H22C 109.5 ?
H22B C22 H22C 109.5 ?
O3 C022 H02D 109.5 ?
O3 C022 H02E 109.5 ?
H02D C022 H02E 109.5 ?
O3 C022 H02F 109.5 ?
H02D C022 H02F 109.5 ?
H02E C022 H02F 109.5 ?
C19A N01 C20A 122.2(2) ?
C19A N01 Al1 124.05(18) ?
C20A N01 Al1 113.73(17) ?
C6A N02 C5A 121.5(2) ?
C6A N02 Al1 124.28(18) ?
C5A N02 Al1 113.89(17) ?
C20 N03 C1 121.2(2) ?
C20 N03 Al2 124.53(19) ?
C1 N03 Al2 114.18(18) ?
C7 N04 C6 121.2(2) ?
C7 N04 Al2 124.68(19) ?
C6 N04 Al2 113.82(18) ?
O18 N07 O17 120.7(2) ?
O18 N07 O16 120.7(2) ?
O17 N07 O16 118.6(2) ?
O13 N08 O14 121.5(3) ?
O13 N08 O15 118.1(3) ?
O14 N08 O15 120.4(3) ?
C12A O1 Al1 128.82(16) ?
C1T O1A H1AA 109.5 ?
C13A O2 Al1 129.86(16) ?
C14A O3 C022 117.7(2) ?
C11A O4 C021 116.4(2) ?
Al1 O5 H52 121(2) ?
Al1 O5 H51 126(3) ?
H52 O5 H51 109(4) ?
Al1 O6 H61 110(3) ?
Al1 O6 H62 111(2) ?
H61 O6 H62 108(3) ?
C13 O7 Al2 130.62(17) ?
C14 O8 Al2 130.45(17) ?
C15 O9 C22 117.1(2) ?
C12 O10 C21 117.0(2) ?
Al2 O11 H11B 124(3) ?
Al2 O11 H11A 125(3) ?
H11B O11 H11A 111(4) ?
Al2 O12 H12B 112(2) ?
Al2 O12 H12A 116(3) ?
H12B O12 H12A 106(4) ?
O2 Al1 O1 93.64(8) y
O2 Al1 O5 91.91(9) ?
O1 Al1 O5 93.74(9) ?
O2 Al1 O6 90.49(9) ?
O1 Al1 O6 90.72(8) ?
O5 Al1 O6 174.80(9) ?
O2 Al1 N02 174.22(9) ?
O1 Al1 N02 92.09(9) y
O5 Al1 N02 88.49(10) ?
O6 Al1 N02 88.67(9) ?
O2 Al1 N01 93.08(9) y
O1 Al1 N01 172.56(10) ?
O5 Al1 N01 89.23(9) ?
O6 Al1 N01 86.03(8) ?
N02 Al1 N01 81.16(9) y
O8 Al2 O7 92.64(9) y
O8 Al2 O11 93.25(9) ?
O7 Al2 O11 90.98(10) ?
O8 Al2 O12 90.12(9) ?
O7 Al2 O12 92.38(9) ?
O11 Al2 O12 175.12(10) ?
O8 Al2 N03 93.18(9) y
O7 Al2 N03 173.99(9) ?
O11 Al2 N03 87.18(10) ?
O12 Al2 N03 89.12(10) ?
O8 Al2 N04 173.64(10) ?
O7 Al2 N04 92.57(9) y
O11 Al2 N04 90.32(10) ?
O12 Al2 N04 86.01(9) ?
N03 Al2 N04 81.73(9) y
C4T C4R H4R1 109.5 ?
C4T C4R H4R2 109.5 ?
H4R1 C4R H4R2 109.5 ?
C4T C4R H4R3 109.5 ?
H4R1 C4R H4R3 109.5 ?
H4R2 C4R H4R3 109.5 ?
C4T O4T H4T 109.5 ?
C4R C4T O4T 112.5(6) ?
C4R C4T H4T1 109.1 ?
O4T C4T H4T1 109.1 ?
C4R C4T H4T2 109.1 ?
O4T C4T H4T2 109.1 ?
H4T1 C4T H4T2 107.8 ?
C4U O4U H4U 104.5 ?
O4U C4U C4R 117.6(7) ?
O4U C4U H4U1 107.9 ?
C4R C4U H4U1 107.9 ?
O4U C4U H4U2 107.9 ?
C4R C4U H4U2 107.9 ?
H4U1 C4U H4U2 107.2 ?

loop_
_geom_bond_atom_site_label_1
_geom_bond_atom_site_label_2
_geom_bond_distance
_geom_bond_publ_flag
C1 C2 1.396(4) ?
C1 C6 1.405(4) ?
C1 N03 1.419(3) ?
C5A C4A 1.385(4) ?
C5A C20A 1.398(4) ?
C5A N02 1.426(3) ?
C1T O1A 1.293(6) ?
C1T C2T 1.517(6) ?
C1T H1T1 0.9700 ?
C1T H1T2 0.9700 ?
C4A C3A 1.381(4) ?
C4A H4A 0.9300 ?
C2 C3 1.382(4) ?
C2 H2 0.9300 ?
C2T H2TA 0.9600 ?
C2T H2TB 0.9600 ?
C2T H2TC 0.9600 ?
C3 C4 1.390(4) ?
C3 H3 0.9300 ?
C3A C2A 1.384(5) ?
C3A H3A 0.9300 ?
C4 C5 1.383(4) ?
C4 H4 0.9300 ?
C2A C1A 1.379(4) ?
C2A H2A 0.9300 ?
C1A C20A 1.399(4) ?
C1A H1A 0.9300 ?
C5 C6 1.390(4) ?
C5 H5 0.9300 ?
C20A N01 1.420(3) ?
C6 N04 1.423(3) ?
C7 N04 1.301(4) ?
C7 C8 1.430(4) ?
C7 H7 0.9300 ?
C19A N01 1.296(3) ?
C19A C18A 1.442(4) ?
C19A H19A 0.9300 ?
C18A C13A 1.406(4) ?
C18A C17A 1.417(4) ?
C8 C13 1.405(4) ?
C8 C9 1.418(4) ?
C17A C16A 1.354(4) ?
C17A H17A 0.9300 ?
C9 C10 1.360(4) ?
C9 H9 0.9300 ?
C16A C15A 1.403(4) ?
C16A H16A 0.9300 ?
C10 C11 1.406(4) ?
C10 H10 0.9300 ?
C11 C12 1.376(4) ?
C11 H11 0.9300 ?
C15A C14A 1.376(4) ?
C15A H15A 0.9300 ?
C14A O3 1.376(3) ?
C14A C13A 1.413(4) ?
C12 O10 1.376(3) ?
C12 C13 1.411(4) ?
C13A O2 1.324(3) ?
C13 O7 1.330(3) ?
C14 O8 1.316(3) ?
C14 C19 1.415(4) ?
C14 C15 1.421(4) ?
C12A O1 1.321(3) ?
C12A C7A 1.410(4) ?
C12A C11A 1.417(4) ?
C11A O4 1.375(3) ?
C11A C10A 1.378(4) ?
C15 O9 1.372(3) ?
C15 C16 1.372(4) ?
C10A C9A 1.400(4) ?
C10A H10A 0.9300 ?
C16 C17 1.404(4) ?
C16 H16 0.9300 ?
C9A C8A 1.367(4) ?
C9A H9A 0.9300 ?
C17 C18 1.370(4) ?
C17 H17 0.9300 ?
C8A C7A 1.415(4) ?
C8A H8A 0.9300 ?
C18 C19 1.409(4) ?
C18 H18 0.9300 ?
C7A C6A 1.441(4) ?
C19 C20 1.435(4) ?
C6A N02 1.294(3) ?
C6A H6A 0.9300 ?
C20 N03 1.303(4) ?
C20 H20 0.9300 ?
C021 O4 1.431(3) ?
C021 H02A 0.9600 ?
C021 H02B 0.9600 ?
C021 H02C 0.9600 ?
C21 O10 1.436(3) ?
C21 H21A 0.9600 ?
C21 H21B 0.9600 ?
C21 H21C 0.9600 ?
C22 O9 1.431(3) ?
C22 H22A 0.9600 ?
C22 H22B 0.9600 ?
C22 H22C 0.9600 ?
C022 O3 1.425(3) ?
C022 H02D 0.9600 ?
C022 H02E 0.9600 ?
C022 H02F 0.9600 ?
N01 Al1 2.007(2) y
N02 Al1 1.988(2) y
N03 Al2 1.991(2) y
N04 Al2 1.998(2) y
N07 O18 1.229(3) ?
N07 O17 1.252(3) ?
N07 O16 1.263(3) ?
N08 O13 1.233(3) ?
N08 O14 1.235(3) ?
N08 O15 1.261(3) ?
O1 Al1 1.8197(19) y
O1A H1AA 0.8200 ?
O2 Al1 1.8066(19) y
O5 Al1 1.918(2) ?
O5 H52 0.870(18) ?
O5 H51 0.845(19) ?
O6 Al1 1.958(2) ?
O6 H61 0.871(18) ?
O6 H62 0.860(18) ?
O7 Al2 1.812(2) y
O8 Al2 1.809(2) y
O11 Al2 1.925(2) ?
O11 H11B 0.852(19) ?
O11 H11A 0.826(19) ?
O12 Al2 1.977(2) ?
O12 H12B 0.852(18) ?
O12 H12A 0.848(19) ?
C4R C4T 1.340(7) ?
C4R C4U 1.504(9) ?
C4R H4R1 0.9600 ?
C4R H4R2 0.9600 ?
C4R H4R3 0.9600 ?
O4T C4T 1.410(4) ?
O4T H4T 0.8200 ?
C4T H4T1 0.9700 ?
C4T H4T2 0.9700 ?
O4U C4U 1.376(9) ?
O4U H4U 1.2082 ?
C4U H4U1 0.9700 ?
C4U H4U2 0.9700 ?

loop_
_geom_hbond_atom_site_label_D
_geom_hbond_atom_site_label_H
_geom_hbond_atom_site_label_A
_geom_hbond_distance_DH
_geom_hbond_distance_HA
_geom_hbond_distance_DA
_geom_hbond_angle_DHA
_geom_hbond_publ_flag
O5 H52 O16 0.87(2) 1.83(3) 2.684(3) 169(3) yes
O11 H11B O1A 0.85(3) 1.73(3) 2.573(4) 178(7) yes

loop_
_geom_torsion_atom_site_label_1
_geom_torsion_atom_site_label_2
_geom_torsion_atom_site_label_3
_geom_torsion_atom_site_label_4
_geom_torsion
C20A C5A C4A C3A -1.1(4)
N02 C5A C4A C3A -179.3(3)
C6 C1 C2 C3 -2.3(4)
N03 C1 C2 C3 177.5(3)
C1 C2 C3 C4 -0.9(5)
C5A C4A C3A C2A 0.2(4)
C2 C3 C4 C5 1.8(5)
C4A C3A C2A C1A 0.9(5)
C3A C2A C1A C20A -1.0(4)
C3 C4 C5 C6 0.4(5)
C4A C5A C20A C1A 1.0(4)
N02 C5A C20A C1A 179.3(2)
C4A C5A C20A N01 -177.2(2)
N02 C5A C20A N01 1.1(3)
C2A C1A C20A C5A 0.0(4)
C2A C1A C20A N01 178.1(2)
C4 C5 C6 C1 -3.6(4)
C4 C5 C6 N04 176.5(3)
C2 C1 C6 C5 4.5(4)
N03 C1 C6 C5 -175.3(2)
C2 C1 C6 N04 -175.6(2)
N03 C1 C6 N04 4.6(3)
N01 C19A C18A C13A 4.1(4)
N01 C19A C18A C17A -179.3(3)
N04 C7 C8 C13 1.6(4)
N04 C7 C8 C9 -177.5(3)
C13A C18A C17A C16A 0.4(4)
C19A C18A C17A C16A -176.2(3)
C13 C8 C9 C10 0.3(4)
C7 C8 C9 C10 179.4(3)
C18A C17A C16A C15A 1.8(5)
C8 C9 C10 C11 -0.4(4)
C9 C10 C11 C12 -0.1(4)
C17A C16A C15A C14A -1.2(5)
C16A C15A C14A O3 179.2(3)
C16A C15A C14A C13A -1.8(4)
C10 C11 C12 O10 -179.2(3)
C10 C11 C12 C13 0.9(4)
C17A C18A C13A O2 177.9(2)
C19A C18A C13A O2 -5.7(4)
C17A C18A C13A C14A -3.3(4)
C19A C18A C13A C14A 173.2(2)
O3 C14A C13A O2 2.1(3)
C15A C14A C13A O2 -177.1(2)
O3 C14A C13A C18A -176.9(2)
C15A C14A C13A C18A 3.9(4)
C9 C8 C13 O7 179.7(2)
C7 C8 C13 O7 0.7(4)
C9 C8 C13 C12 0.5(4)
C7 C8 C13 C12 -178.6(2)
C11 C12 C13 O7 179.6(2)
O10 C12 C13 O7 -0.3(3)
C11 C12 C13 C8 -1.1(4)
O10 C12 C13 C8 179.0(2)
O1 C12A C11A O4 -2.5(3)
C7A C12A C11A O4 176.2(2)
O1 C12A C11A C10A 176.0(2)
C7A C12A C11A C10A -5.3(4)
O8 C14 C15 O9 0.3(3)
C19 C14 C15 O9 -179.7(2)
O8 C14 C15 C16 179.3(2)
C19 C14 C15 C16 -0.6(4)
O4 C11A C10A C9A -179.2(3)
C12A C11A C10A C9A 2.4(5)
O9 C15 C16 C17 179.3(2)
C14 C15 C16 C17 0.4(4)
C11A C10A C9A C8A 2.1(5)
C15 C16 C17 C18 -0.1(4)
C10A C9A C8A C7A -3.5(5)
C16 C17 C18 C19 0.1(4)
O1 C12A C7A C8A -177.5(3)
C11A C12A C7A C8A 3.8(4)
O1 C12A C7A C6A 4.1(4)
C11A C12A C7A C6A -174.5(2)
C9A C8A C7A C12A 0.5(5)
C9A C8A C7A C6A 178.9(3)
C17 C18 C19 C14 -0.3(4)
C17 C18 C19 C20 -178.5(3)
O8 C14 C19 C18 -179.4(2)
C15 C14 C19 C18 0.6(4)
O8 C14 C19 C20 -1.3(4)
C15 C14 C19 C20 178.7(2)
C12A C7A C6A N02 -4.8(4)
C8A C7A C6A N02 176.9(3)
C18 C19 C20 N03 178.8(3)
C14 C19 C20 N03 0.6(4)
C18A C19A N01 C20A -175.4(2)
C18A C19A N01 Al1 6.1(3)
C5A C20A N01 C19A -171.3(2)
C1A C20A N01 C19A 10.6(4)
C5A C20A N01 Al1 7.3(3)
C1A C20A N01 Al1 -170.8(2)
C7A C6A N02 C5A 176.4(2)
C7A C6A N02 Al1 -10.2(4)
C4A C5A N02 C6A -16.8(4)
C20A C5A N02 C6A 164.9(2)
C4A C5A N02 Al1 169.2(2)
C20A C5A N02 Al1 -9.1(3)
C19 C20 N03 C1 -178.6(2)
C19 C20 N03 Al2 4.2(4)
C2 C1 N03 C20 0.2(4)
C6 C1 N03 C20 180.0(2)
C2 C1 N03 Al2 177.7(2)
C6 C1 N03 Al2 -2.6(3)
C8 C7 N04 C6 -179.3(2)
C8 C7 N04 Al2 -6.4(4)
C5 C6 N04 C7 -11.0(4)
C1 C6 N04 C7 169.1(2)
C5 C6 N04 Al2 175.4(2)
C1 C6 N04 Al2 -4.5(3)
C7A C12A O1 Al1 13.5(4)
C11A C12A O1 Al1 -167.85(18)
C18A C13A O2 Al1 -4.5(3)
C14A C13A O2 Al1 176.65(17)
C15A C14A O3 C022 -2.1(4)
C13A C14A O3 C022 178.7(2)
C10A C11A O4 C021 7.1(4)
C12A C11A O4 C021 -174.5(2)
C8 C13 O7 Al2 2.8(4)
C12 C13 O7 Al2 -177.91(18)
C19 C14 O8 Al2 -3.6(4)
C15 C14 O8 Al2 176.38(17)
C16 C15 O9 C22 13.3(4)
C14 C15 O9 C22 -167.7(2)
C11 C12 O10 C21 0.1(4)
C13 C12 O10 C21 180.0(2)
C13A O2 Al1 O1 -172.4(2)
C13A O2 Al1 O5 -78.5(2)
C13A O2 Al1 O6 96.9(2)
C13A O2 Al1 N01 10.8(2)
C12A O1 Al1 O2 159.5(2)
C12A O1 Al1 O5 67.4(2)
C12A O1 Al1 O6 -109.9(2)
C12A O1 Al1 N02 -21.2(2)
C14 O8 Al2 O7 -172.2(2)
C14 O8 Al2 O11 -81.1(2)
C14 O8 Al2 O12 95.4(2)
C14 O8 Al2 N03 6.3(2)
C13 O7 Al2 O8 178.1(2)
C13 O7 Al2 O11 84.8(2)
C13 O7 Al2 O12 -91.7(2)
C13 O7 Al2 N04 -5.6(2)
C4U C4R C4T O4T -171(6)
C4T C4R C4U O4U 7(4)

_cod_database_fobs_code 2021710
